data_7252032
loop_
_publ_author_name
'Carmona-Sep\'ulveda, Isis P'
'Kerenick, Adelaide R.'
'Fenton, Julie L.'

_publ_section_title
;
 Solvent-Induced Structural and Optical Transformations in a Hybrid Copper
 Phosphate Framework
;
_journal_name_full CrystEngComm
_journal_paper_doi 10.1039/D6CE00295A
_journal_year 2026
_chemical_formula_moiety 'C10 H10 Cu N2 O4 P'
_chemical_formula_sum 'C10 H10 Cu N2 O4 P'
_chemical_formula_weight 316.71
_chemical_properties_physical Heat-sensitive
_space_group_crystal_system monoclinic
_space_group_IT_number 13
_space_group_name_Hall '-P 2yc'
_space_group_name_H-M_alt 'P 1 2/c 1'
_atom_sites_solution_hydrogens mixed
_atom_sites_solution_primary dual
_audit_creation_date 2025-09-16
_audit_creation_method
;
Olex2 1.5
(compiled 2025.07.13 svn.rb7424aed for OlexSys, GUI svn.r7314)
;
_audit_update_record
;
2025-10-20 deposited with the CCDC.	2026-05-25 downloaded from the CCDC.
;
_cell_angle_alpha 90
_cell_angle_beta 105.924(4)
_cell_angle_gamma 90
_cell_formula_units_Z 2
_cell_length_a 8.5755(3)
_cell_length_b 8.7283(2)
_cell_length_c 8.5690(3)
_cell_measurement_reflns_used 3429
_cell_measurement_temperature 399.9(7)
_cell_measurement_theta_max 72.9030
_cell_measurement_theta_min 5.0420
_cell_volume 616.77(4)
_computing_cell_refinement 'CrysAlisPro 1.171.44.117a (Rigaku OD, 2025)'
_computing_data_collection 'CrysAlisPro system (CCD 44.117a 64-bit (release 07-07-2025))'
_computing_data_reduction 'CrysAlisPro 1.171.44.117a (Rigaku OD, 2025)'
_computing_molecular_graphics 'Olex2 1.5 (Dolomanov et al., 2009)'
_computing_publication_material 'Olex2 1.5 (Dolomanov et al., 2009)'
_computing_structure_refinement 'SHELXL 2019/3 (Sheldrick, 2015)'
_computing_structure_solution 'SHELXT  (Sheldrick, 2015)'
_diffrn_ambient_environment air
_diffrn_ambient_temperature 399.9(7)
_diffrn_detector 'Hybrid Pixel Array Detector'
_diffrn_detector_area_resol_mean 10.0000
_diffrn_detector_type 'HyPix-Arc 150'
_diffrn_measured_fraction_theta_full 1.000
_diffrn_measured_fraction_theta_max 0.972
_diffrn_measurement_details
;
List of Runs (angles in degrees, time in seconds):

  # Type    Start    End  Width  t~exp~   \w     \q     \k     \f   Frames
#--------------------------------------------------------------------------
  1  \w    -71.00 -38.00   0.50    0.07    --  -63.42 125.00 -30.00   66
  2  \w    -62.00 -25.00   0.50    0.07    --  -63.42 125.00  30.00   74
  3  \w    -70.00 -27.00   0.50    0.07    --  -63.42 125.00   0.00   86
  4  \w    -61.00 -23.00   0.50    0.07    --  -63.42 125.00-180.00   76
  5  \w     31.00  61.00   0.50    0.07    --   64.76 -95.00-180.00   60
  6  \w     28.00  56.00   0.50    0.07    --   64.76 -95.00-150.00   56
  7  \w     27.00  53.00   0.50    0.07    --   64.76 -95.00 150.00   52
  8  \w   -114.00 -59.00   0.50    0.07    --  -70.25 -15.00  60.00  110
  9  \w   -115.00 -38.00   0.50    0.07    --  -70.25 -15.00 120.00  154
 10  \w   -108.00 -82.00   0.50    0.07    --  -70.25 -14.00-149.00   52
 11  \w     33.00  59.00   0.50    0.07    --   71.11 -95.00 -60.00   52
 12  \w     38.00  67.00   0.50    0.07    --   71.11 -95.00-150.00   58
 13  \w     52.00  80.00   0.50    0.07    --   71.11 -95.00 150.00   56
 14  \w     33.00  79.00   0.50    0.07    --   71.11 -95.00  30.00   92
 15  \w   -104.00 -39.00   0.50    0.07    --  -76.79 125.00 -90.00  130
 16  \w   -100.00 -36.00   0.50    0.07    --  -76.79 125.00  60.00  128
 17  \w   -102.00 -59.00   0.50    0.07    --  -76.79 125.00-180.00   86
 18  \w   -106.00 -55.00   0.50    0.07    --  -76.79 -15.00   0.00  102
 19  \w   -120.00 -46.00   0.50    0.07    --  -76.79 -15.00-120.00  148
 20  \w   -114.00 -49.00   0.50    0.07    --  -76.79   0.00 -60.00  130
 21  \w   -108.00 -37.00   0.50    0.07    --  -80.92 125.00-150.00  142
 22  \w    -72.00 -47.00   0.50    0.07    --  -80.92 125.00 120.00   50
 23  \w   -109.00 -74.00   0.50    0.07    --  -80.92 125.00 120.00   70
 24  \w   -104.00 -55.00   0.50    0.07    --  -80.92   0.00  60.00   98
 25  \w   -109.00 -71.00   0.50    0.07    --  -80.92 125.00  30.00   76
 26  \w   -107.00 -37.00   0.50    0.07    --  -80.92 125.00 -60.00  140
;
_diffrn_measurement_device 'four-circle diffractometer'
_diffrn_measurement_device_type 'ROD, SynergyCustom system, HyPix-Arc 150'
_diffrn_measurement_method '\w scans'
_diffrn_orient_matrix_type 'CrysAlisPro convention (1999,Acta A55,543-557)'
_diffrn_orient_matrix_UB_11 -0.0079075000
_diffrn_orient_matrix_UB_12 0.1759166000
_diffrn_orient_matrix_UB_13 0.0112267000
_diffrn_orient_matrix_UB_21 0.1655436000
_diffrn_orient_matrix_UB_22 0.0005466000
_diffrn_orient_matrix_UB_23 0.1285194000
_diffrn_orient_matrix_UB_31 0.0860542000
_diffrn_orient_matrix_UB_32 0.0150996000
_diffrn_orient_matrix_UB_33 -0.1352576000
_diffrn_radiation_monochromator mirror
_diffrn_radiation_probe x-ray
_diffrn_radiation_type 'Cu K\a'
_diffrn_radiation_wavelength 1.54184
_diffrn_reflns_av_R_equivalents 0.0342
_diffrn_reflns_av_unetI/netI 0.0209
_diffrn_reflns_Laue_measured_fraction_full 1.000
_diffrn_reflns_Laue_measured_fraction_max 0.972
_diffrn_reflns_limit_h_max 10
_diffrn_reflns_limit_h_min -9
_diffrn_reflns_limit_k_max 10
_diffrn_reflns_limit_k_min -10
_diffrn_reflns_limit_l_max 8
_diffrn_reflns_limit_l_min -10
_diffrn_reflns_number 6161
_diffrn_reflns_point_group_measured_fraction_full 1.000
_diffrn_reflns_point_group_measured_fraction_max 0.972
_diffrn_reflns_theta_full 67.684
_diffrn_reflns_theta_max 75.958
_diffrn_reflns_theta_min 5.067
_diffrn_source 'Rotating-anode X-ray tube'
_diffrn_source_type 'Rigaku (Cu) X-ray Source'
_exptl_absorpt_coefficient_mu 3.832
_exptl_absorpt_correction_T_max 1.00000
_exptl_absorpt_correction_T_min 0.88966
_exptl_absorpt_correction_type multi-scan
_exptl_absorpt_process_details
;
CrysAlisPro 1.171.44.117a (Rigaku Oxford Diffraction, 2025)
Empirical absorption correction using spherical harmonics,
implemented in SCALE3 ABSPACK scaling algorithm.
;
_exptl_crystal_colour 'clear dark orange'
_exptl_crystal_colour_lustre clear
_exptl_crystal_colour_modifier light
_exptl_crystal_colour_primary yellow
_exptl_crystal_density_diffrn 1.705
_exptl_crystal_description plate
_exptl_crystal_F_000 320
_exptl_crystal_preparation 'As described in main text.'
_exptl_crystal_recrystallization_method 'As described in main text.'
_exptl_crystal_size_max 0.17
_exptl_crystal_size_mid 0.08
_exptl_crystal_size_min 0.05
_refine_diff_density_max 0.377
_refine_diff_density_min -0.388
_refine_diff_density_rms 0.056
_refine_ls_extinction_method none
_refine_ls_goodness_of_fit_ref 0.999
_refine_ls_hydrogen_treatment mixed
_refine_ls_matrix_type full
_refine_ls_number_parameters 97
_refine_ls_number_reflns 1257
_refine_ls_number_restraints 0
_refine_ls_restrained_S_all 0.999
_refine_ls_R_factor_all 0.0410
_refine_ls_R_factor_gt 0.0373
_refine_ls_shift/su_max 0.000
_refine_ls_shift/su_mean 0.000
_refine_ls_structure_factor_coef Fsqd
_refine_ls_weighting_details 'w=1/[\s^2^(Fo^2^)+(0.0629P)^2^+0.2313P] where P=(Fo^2^+2Fc^2^)/3'
_refine_ls_weighting_scheme calc
_refine_ls_wR_factor_gt 0.1053
_refine_ls_wR_factor_ref 0.1088
_reflns_Friedel_coverage 0.000
_reflns_number_gt 1103
_reflns_number_total 1257
_reflns_threshold_expression 'I > 2\s(I)'
_cod_data_source_file d6ce00295a4.cif
_cod_data_source_block ipcs273_auto
_cod_database_code 7252032
_shelx_shelxl_version_number 2019/3
_chemical_oxdiff_formula CuCHONP
_chemical_oxdiff_usercomment 'ipcs651 Quartz 400 K'
_shelx_space_group_comment
;
The symmetry employed for this shelxl refinement is uniquely defined
by the following loop, which should always be used as a source of
symmetry information in preference to the above space-group names.
They are only intended as comments.
;
_shelx_estimated_absorpt_t_max 0.831
_shelx_estimated_absorpt_t_min 0.562
_diffrn_oxdiff_digest_od_ed
;

;
_diffrn_oxdiff_measurement_exp_name ipcs273.par
_olex2_refinement_description
;
1. Others
 Sof(O1B)=1-FVAR(1)
 Sof(O1A)=FVAR(1)
2.a Aromatic/amide H refined with riding coordinates:
 C1(H1), C2(H2), C4(H4), C5(H5)
;
_olex2_exptl_crystal_mounting_method 'As described in main text.'
_olex2_submission_original_sample_id ipcs273
_olex2_submission_special_instructions 'No special instructions were received'
_oxdiff_exptl_absorpt_empirical_details
;
Empirical correction (ABSPACK) includes:
- Absorption correction using spherical harmonics
- Frame scaling
;
_oxdiff_exptl_absorpt_empirical_full_max 1.760
_oxdiff_exptl_absorpt_empirical_full_min 0.665

loop_
_space_group_symop_operation_xyz
'x, y, z'
'-x, y, -z+1/2'
'-x, -y, -z'
'x, -y, z-1/2'

loop_
_atom_site_label
_atom_site_type_symbol
_atom_site_fract_x
_atom_site_fract_y
_atom_site_fract_z
_atom_site_U_iso_or_equiv
_atom_site_adp_type
_atom_site_occupancy
_atom_site_site_symmetry_order
_atom_site_calc_flag
_atom_site_refinement_flags_posn
_atom_site_refinement_flags_adp
_atom_site_refinement_flags_occupancy
_atom_site_disorder_assembly
_atom_site_disorder_group
Cu1 Cu 0.500000 0.83882(6) 0.750000 0.0691(3) Uani 1 2 d S T P . .
P1 P 0.500000 0.49749(10) 0.750000 0.0693(3) Uani 1 2 d S T P . .
O1A O 0.370(4) 0.401(2) 0.8167(9) 0.087(4) Uani 0.69(7) 1 d . . P . .
H1A H 0.393(6) 0.392(5) 0.911(6) 0.114(14) Uiso 1 1 d . . . . .
O1B O 0.444(6) 0.369(2) 0.829(3) 0.069(7) Uani 0.31(7) 1 d . . P . .
O2 O 0.3989(3) 0.5949(3) 0.6164(2) 0.0903(7) Uani 1 1 d . . . . .
N1 N 0.6690(2) 0.8937(2) 0.6509(2) 0.0556(5) Uani 1 1 d . . . . .
C1 C 0.7609(3) 0.7888(3) 0.6045(4) 0.0726(7) Uani 1 1 d . . . . .
H1 H 0.737052 0.685724 0.613335 0.087 Uiso 1 1 calc R U . . .
C2 C 0.8892(4) 0.8263(3) 0.5442(4) 0.0698(7) Uani 1 1 d . . . . .
H2 H 0.948953 0.749136 0.512712 0.084 Uiso 1 1 calc R U . . .
C3 C 0.9295(2) 0.9777(2) 0.5303(2) 0.0492(5) Uani 1 1 d . . . . .
C4 C 0.8319(3) 1.0857(3) 0.5753(3) 0.0570(5) Uani 1 1 d . . . . .
H4 H 0.851919 1.189525 0.565614 0.068 Uiso 1 1 calc R U . . .
C5 C 0.7052(3) 1.0401(3) 0.6342(3) 0.0574(5) Uani 1 1 d . . . . .
H5 H 0.641822 1.115129 0.663787 0.069 Uiso 1 1 calc R U . . .

loop_
_atom_site_aniso_label
_atom_site_aniso_U_11
_atom_site_aniso_U_22
_atom_site_aniso_U_33
_atom_site_aniso_U_23
_atom_site_aniso_U_13
_atom_site_aniso_U_12
Cu1 0.0665(4) 0.0582(4) 0.1012(5) 0.000 0.0546(3) 0.000
P1 0.1226(8) 0.0422(4) 0.0568(5) 0.000 0.0475(5) 0.000
O1A 0.117(10) 0.087(4) 0.060(2) 0.002(2) 0.030(3) -0.040(6)
O1B 0.098(15) 0.055(6) 0.062(5) -0.009(3) 0.036(7) -0.028(6)
O2 0.1363(19) 0.0785(13) 0.0756(12) 0.0163(10) 0.0623(12) 0.0378(13)
N1 0.0546(10) 0.0523(11) 0.0690(12) -0.0008(8) 0.0320(9) -0.0025(8)
C1 0.0805(17) 0.0491(12) 0.109(2) -0.0047(13) 0.0602(16) -0.0073(12)
C2 0.0792(17) 0.0484(13) 0.103(2) -0.0069(12) 0.0604(16) -0.0019(11)
C3 0.0502(11) 0.0511(11) 0.0519(10) 0.0009(9) 0.0235(9) -0.0022(9)
C4 0.0556(12) 0.0465(11) 0.0767(14) 0.0061(10) 0.0314(11) 0.0015(9)
C5 0.0534(11) 0.0520(12) 0.0742(14) 0.0031(10) 0.0301(10) 0.0065(10)

loop_
_atom_type_symbol
_atom_type_description
_atom_type_scat_dispersion_real
_atom_type_scat_dispersion_imag
_atom_type_scat_source
C C 0.0181 0.0091 'International Tables Vol C Tables 4.2.6.8 and 6.1.1.4'
H H 0.0000 0.0000 'International Tables Vol C Tables 4.2.6.8 and 6.1.1.4'
Cu Cu -1.9646 0.5888 'International Tables Vol C Tables 4.2.6.8 and 6.1.1.4'
N N 0.0311 0.0180 'International Tables Vol C Tables 4.2.6.8 and 6.1.1.4'
O O 0.0492 0.0322 'International Tables Vol C Tables 4.2.6.8 and 6.1.1.4'
P P 0.2955 0.4335 'International Tables Vol C Tables 4.2.6.8 and 6.1.1.4'

loop_
_geom_angle_atom_site_label_1
_geom_angle_atom_site_label_2
_geom_angle_atom_site_label_3
_geom_angle
_geom_angle_site_symmetry_1
_geom_angle_site_symmetry_3
_geom_angle_publ_flag
O2 Cu1 O2 60.10(10) . 2_656 ?
N1 Cu1 O2 102.79(8) . . ?
N1 Cu1 O2 102.02(8) . 2_656 ?
N1 Cu1 O2 102.02(8) 2_656 . ?
N1 Cu1 O2 102.79(8) 2_656 2_656 ?
N1 Cu1 N1 151.27(13) 2_656 . ?
O1A P1 O1A 117(2) 2_656 . ?
O1B P1 O1A 96(3) . 2_656 ?
O1B P1 O1A 24.4(10) 2_656 2_656 ?
O1B P1 O1A 96(3) 2_656 . ?
O1B P1 O1A 24.4(10) . . ?
O1B P1 O1B 80(2) 2_656 . ?
O1B P1 O2 127(2) 2_656 2_656 ?
O1B P1 O2 106.1(10) . 2_656 ?
O1B P1 O2 127(2) . . ?
O1B P1 O2 106.1(10) 2_656 . ?
O2 P1 O1A 109.7(3) 2_656 . ?
O2 P1 O1A 109.7(3) . 2_656 ?
O2 P1 O1A 104.8(10) 2_656 2_656 ?
O2 P1 O1A 104.8(10) . . ?
O2 P1 O2 110.8(2) 2_656 . ?
P1 O1A H1A 114(4) . . ?
P1 O1B H1A 118(3) . . ?
P1 O2 Cu1 94.57(12) . . ?
C1 N1 Cu1 122.39(18) . . ?
C5 N1 Cu1 120.73(16) . . ?
C5 N1 C1 116.8(2) . . ?
N1 C1 H1 118.5 . . ?
N1 C1 C2 123.0(2) . . ?
C2 C1 H1 118.5 . . ?
C1 C2 H2 119.8 . . ?
C1 C2 C3 120.3(2) . . ?
C3 C2 H2 119.8 . . ?
C2 C3 C3 121.7(3) . 3_776 ?
C2 C3 C4 116.3(2) . . ?
C4 C3 C3 121.9(2) . 3_776 ?
C3 C4 H4 119.9 . . ?
C5 C4 C3 120.2(2) . . ?
C5 C4 H4 119.9 . . ?
N1 C5 C4 123.2(2) . . ?
N1 C5 H5 118.4 . . ?
C4 C5 H5 118.4 . . ?

loop_
_geom_bond_atom_site_label_1
_geom_bond_atom_site_label_2
_geom_bond_distance
_geom_bond_site_symmetry_2
_geom_bond_publ_flag
Cu1 O2 2.460(3) . ?
Cu1 O2 2.460(3) 2_656 ?
Cu1 N1 1.9299(18) 2_656 ?
Cu1 N1 1.9299(18) . ?
P1 O1A 1.624(17) 2_656 ?
P1 O1A 1.624(17) . ?
P1 O1B 1.457(13) 2_656 ?
P1 O1B 1.457(13) . ?
P1 O2 1.497(2) . ?
P1 O2 1.497(2) 2_656 ?
O1A H1A 0.78(5) . ?
O1B H1A 0.95(5) . ?
N1 C1 1.338(3) . ?
N1 C5 1.332(3) . ?
C1 H1 0.9300 . ?
C1 C2 1.377(4) . ?
C2 H2 0.9300 . ?
C2 C3 1.380(3) . ?
C3 C3 1.493(4) 3_776 ?
C3 C4 1.384(3) . ?
C4 H4 0.9300 . ?
C4 C5 1.376(3) . ?
C5 H5 0.9300 . ?

loop_
_geom_torsion_atom_site_label_1
_geom_torsion_atom_site_label_2
_geom_torsion_atom_site_label_3
_geom_torsion_atom_site_label_4
_geom_torsion
_geom_torsion_site_symmetry_1
_geom_torsion_site_symmetry_2
_geom_torsion_site_symmetry_3
_geom_torsion_site_symmetry_4
_geom_torsion_publ_flag
Cu1 N1 C1 C2 -175.3(2) . . . . ?
Cu1 N1 C5 C4 175.21(18) . . . . ?
O1A P1 O2 Cu1 118.2(7) . . . . ?
O1A P1 O2 Cu1 -115.2(13) 2_656 . . . ?
O1B P1 O2 Cu1 130.6(11) . . . . ?
O1B P1 O2 Cu1 -141(2) 2_656 . . . ?
O2 P1 O2 Cu1 0.000(1) 2_656 . . . ?
N1 C1 C2 C3 0.5(5) . . . . ?
C1 N1 C5 C4 -1.2(4) . . . . ?
C1 C2 C3 C3 178.3(3) . . . 3_776 ?
C1 C2 C3 C4 -1.8(4) . . . . ?
C2 C3 C4 C5 1.7(4) . . . . ?
C3 C3 C4 C5 -178.5(2) 3_776 . . . ?
C3 C4 C5 N1 -0.2(4) . . . . ?
C5 N1 C1 C2 1.0(4) . . . . ?
